data_4332463
loop_
_publ_author_name
'Khanra, Sumit'
'Weyherm\"uller, Thomas'
'Bill, Eckhard'
'Chaudhuri, Phalguni'

_publ_section_title
;
 Deliberate Synthesis for Magnetostructural Study of Linear Tetranuclear
 Complexes BIIIMnIIMnIIBIII, MnIIIMnIIMnIIMnIII, MnIVMnIIMnIIMnIV,
 FeIIIMnIIMnIIFeIII, and CrIIIMnIIMnIICrIII. Influence of Terminal Ions on
 the Exchange Coupling
;
_journal_issue 15
_journal_name_full 'Inorganic Chemistry'
_journal_page_first 5911
_journal_page_last 5923
_journal_paper_doi 10.1021/ic060409a
_journal_volume 45
_journal_year 2006
_chemical_formula_structural '[C6 H16 N]+, [C29 H27 B2 Mn2 N6 O9]-, EtOH'
_chemical_formula_sum 'C37 H49 B2 Mn2 N7 O10'
_chemical_formula_weight 883.33
_chemical_name_systematic
; 
 ? 
;
_space_group_IT_number 152
_symmetry_cell_setting trigonal
_symmetry_space_group_name_Hall 'P 31 2"'
_symmetry_space_group_name_H-M 'P 31 2 1'
_atom_sites_solution_hydrogens geom
_atom_sites_solution_primary direct
_atom_sites_solution_secondary difmap
_audit_creation_method SHELXL
_cell_angle_alpha 90.00
_cell_angle_beta 90.00
_cell_angle_gamma 120.00
_cell_formula_units_Z 3
_cell_length_a 11.2698(3)
_cell_length_b 11.2698(3)
_cell_length_c 27.7328(7)
_cell_measurement_temperature 100(2)
_cell_volume 3050.40(14)
_computing_cell_refinement 'Nonius Collect Software'
_computing_data_collection 'Nonius Collect Software'
_computing_data_reduction 'Nonius Collect Software'
_computing_structure_refinement 'SHELXL-93 (Sheldrick, 1993)'
_computing_structure_solution 'SHELXS-86 (Sheldrick, 1990)'
_diffrn_ambient_temperature 100(2)
_diffrn_measurement_device 'Nonius Kappa-CCD'
_diffrn_measurement_method '1058 images at 0.9 deg. \w, 54 sec./frame'
_diffrn_radiation_monochromator graphite
_diffrn_radiation_source 'rotating anode'
_diffrn_radiation_type MoK\a
_diffrn_radiation_wavelength 0.71073
_diffrn_reflns_av_R_equivalents 0.0424
_diffrn_reflns_av_sigmaI/netI 0.0254
_diffrn_reflns_limit_h_max 16
_diffrn_reflns_limit_h_min -16
_diffrn_reflns_limit_k_max 16
_diffrn_reflns_limit_k_min -15
_diffrn_reflns_limit_l_max 39
_diffrn_reflns_limit_l_min -39
_diffrn_reflns_number 63879
_diffrn_reflns_theta_max 30.48
_diffrn_reflns_theta_min 3.04
_exptl_absorpt_coefficient_mu 0.686
_exptl_absorpt_correction_type none
_exptl_crystal_colour yellow
_exptl_crystal_density_diffrn 1.443
_exptl_crystal_description 'transparent hexagonal prism'
_exptl_crystal_F_000 1380
_exptl_crystal_size_max 0.18
_exptl_crystal_size_mid 0.17
_exptl_crystal_size_min 0.12
_refine_diff_density_max 0.621
_refine_diff_density_min -0.303
_refine_diff_density_rms 0.052
_refine_ls_abs_structure_details 'Flack H D (1983), Acta Cryst. A39, 876-881'
_refine_ls_abs_structure_Flack 0.02(2)
_refine_ls_extinction_method none
_refine_ls_goodness_of_fit_all 1.107
_refine_ls_goodness_of_fit_obs 1.116
_refine_ls_matrix_type full
_refine_ls_number_parameters 281
_refine_ls_number_reflns 6157
_refine_ls_number_restraints 9
_refine_ls_restrained_S_all 1.319
_refine_ls_restrained_S_obs 1.186
_refine_ls_R_factor_all 0.0420
_refine_ls_R_factor_obs 0.0379
_refine_ls_shift/esd_max 0.001
_refine_ls_shift/esd_mean 0.000
_refine_ls_structure_factor_coef Fsqd
_refine_ls_weighting_details 'w=1/[\s^2^(Fo^2^)+(0.0466P)^2^+1.2126P] where P=(Fo^2^+2Fc^2^)/3'
_refine_ls_weighting_scheme calc
_refine_ls_wR_factor_all 0.1130
_refine_ls_wR_factor_obs 0.0980
_reflns_number_observed 5908
_reflns_number_total 6165
_reflns_observed_criterion >2sigma(I)
_cod_data_source_file ic060409asup1.cif
_cod_data_source_block 1
_cod_depositor_comments
;
The following automatic conversions were performed:

'_symmetry_cell_setting' value 'Trigonal' changed to 'trigonal'
according to /home/saulius/struct/CIF-dictionaries/cif_core.dic
dictionary named 'cif_core.dic' version 2.4.2 from
2011-04-26.

'_exptl_absorpt_correction_type' value 'None' changed to
'none' according to
/home/saulius/struct/CIF-dictionaries/cif_core.dic dictionary named
'cif_core.dic' version 2.4.2 from 2011-04-26.

Automatic conversion script
Id: cif_fix_values 1891 2012-01-12 08:04:46Z andrius 

The following automatic conversions were performed:

'_refine_ls_weighting_scheme' value 'calc
w=1/[\s^2^(Fo^2^)+(0.0466P)^2^+1.2126P] where P=(Fo^2^+2Fc^2^)/3' was
changed to 'calc'. New tag '_refine_ls_weighting_details' was
created. The value of the new tag was set to
'w=1/[\s^2^(Fo^2^)+(0.0466P)^2^+1.2126P] where P=(Fo^2^+2Fc^2^)/3'.

Automatic conversion script
Id: cif_fix_values 3143 2015-03-26 13:38:13Z robertas 
;
_cod_original_sg_symbol_H-M P3(1)21
_cod_database_code 4332463

loop_
_symmetry_equiv_pos_as_xyz
'x, y, z'
'-y, x-y, z+1/3'
'-x+y, -x, z+2/3'
'y, x, -z'
'x-y, -y, -z+2/3'
'-x, -x+y, -z+1/3'

loop_
_atom_site_aniso_label
_atom_site_aniso_U_11
_atom_site_aniso_U_22
_atom_site_aniso_U_33
_atom_site_aniso_U_23
_atom_site_aniso_U_13
_atom_site_aniso_U_12
Mn1 0.02286(13) 0.02315(14) 0.03580(14) -0.00366(11) -0.00594(10) 0.01280(11)
C1 0.0400(12) 0.0412(13) 0.0620(14) -0.0204(11) -0.0144(11) 0.0277(10)
B10 0.0326(12) 0.0330(12) 0.0465(12) -0.0147(10) -0.0115(10) 0.0208(10)
O11 0.0435(9) 0.0526(10) 0.0582(10) -0.0287(8) -0.0246(8) 0.0390(9)
N12 0.0321(9) 0.0329(9) 0.0402(9) -0.0107(7) -0.0096(7) 0.0219(8)
C13 0.0289(9) 0.0331(10) 0.0409(10) -0.0052(8) -0.0078(8) 0.0200(8)
C14 0.0237(8) 0.0316(10) 0.0325(9) -0.0010(7) -0.0021(7) 0.0123(7)
C15 0.0226(8) 0.0446(12) 0.0310(9) -0.0005(8) -0.0002(7) 0.0133(8)
C16 0.0272(10) 0.0542(14) 0.0318(10) -0.0079(9) 0.0005(8) 0.0138(10)
C17 0.0297(9) 0.0445(12) 0.0327(9) -0.0084(9) 0.0035(7) 0.0127(9)
C18 0.0269(9) 0.0307(9) 0.0335(9) -0.0010(7) 0.0052(7) 0.0116(8)
C19 0.0326(10) 0.0280(9) 0.0378(10) 0.0004(8) 0.0077(8) 0.0132(8)
N20 0.0304(8) 0.0267(8) 0.0430(9) 0.0042(7) 0.0098(7) 0.0167(7)
O21 0.0361(8) 0.0337(8) 0.0500(9) 0.0041(7) 0.0113(7) 0.0228(7)
C22 0.0258(9) 0.0297(9) 0.0315(9) -0.0006(7) -0.0008(7) 0.0133(7)
O23 0.0364(8) 0.0435(9) 0.0390(8) -0.0109(7) -0.0111(6) 0.0281(7)
C24 0.0355(13) 0.096(3) 0.0433(13) -0.0297(15) -0.0090(10) 0.0274(15)
O31 0.0356(8) 0.0299(7) 0.0531(9) -0.0100(7) -0.0077(7) 0.0207(7)
N32 0.0312(9) 0.0272(8) 0.0443(9) -0.0069(7) -0.0104(7) 0.0180(7)
C33 0.0344(10) 0.0235(9) 0.0435(11) -0.0052(8) -0.0122(9) 0.0143(8)
C34 0.0301(10) 0.0241(9) 0.0414(10) 0.0022(7) -0.0098(8) 0.0110(8)
C35 0.0351(11) 0.0230(9) 0.0434(11) 0.0039(8) -0.0103(9) 0.0077(8)
C36 0.0298(10) 0.0298(10) 0.046(2) 0.0076(7) -0.0076(7) 0.0049(12)
C37 0.0259(9) 0.0259(9) 0.0435(15) 0.0048(5) -0.0048(5) 0.0115(10)
O38 0.0239(7) 0.0239(7) 0.072(2) -0.0033(5) 0.0033(5) 0.0095(8)
C39 0.0348(12) 0.0348(12) 0.069(2) 0.0072(11) -0.0072(11) 0.0005(15)
N40 0.080(4) 0.059(3) 0.060(3) -0.010(3) -0.009(3) 0.029(3)
C41 0.075(5) 0.066(4) 0.056(3) -0.005(3) 0.001(3) 0.041(4)
C42 0.604(57) 0.099(11) 0.630(59) 0.219(23) 0.555(55) 0.221(23)
C43 0.050(4) 0.106(7) 0.043(3) -0.018(4) 0.000(3) 0.000(4)
C44 0.034(3) 0.104(6) 0.046(3) 0.012(3) -0.004(2) 0.006(3)
C45 0.187(13) 0.100(7) 0.060(4) 0.005(5) 0.008(6) 0.073(9)
C46 0.168(11) 0.081(6) 0.054(4) 0.006(4) -0.037(6) 0.020(7)

loop_
_atom_site_label
_atom_site_type_symbol
_atom_site_fract_x
_atom_site_fract_y
_atom_site_fract_z
_atom_site_U_iso_or_equiv
_atom_site_thermal_displace_type
_atom_site_occupancy
_atom_site_calc_flag
_atom_site_refinement_flags
Mn1 Mn 0.13148(3) -0.00790(3) -0.018568(10) 0.02669(8) Uani 1 d .
C1 C 0.3623(3) -0.2333(3) -0.07660(10) 0.0444(5) Uani 1 d .
H1A H 0.3426(18) -0.2541(20) -0.1110(2) 0.067 Uiso 1 calc R
H1B H 0.3322(16) -0.3185(11) -0.0586(5) 0.067 Uiso 1 calc R
H1C H 0.4610(3) -0.1727(9) -0.0721(7) 0.067 Uiso 1 calc R
B10 B 0.2817(3) -0.1586(3) -0.05710(9) 0.0354(5) Uani 1 d .
O11 O 0.3535(2) -0.0883(2) -0.01112(7) 0.0448(4) Uani 1 d .
N12 N 0.3011(2) -0.0180(2) 0.01454(7) 0.0325(4) Uani 1 d .
C13 C 0.3735(2) 0.0425(2) 0.05203(8) 0.0323(4) Uani 1 d .
H13 H 0.4518(2) 0.0335(2) 0.05772(8) 0.039 Uiso 1 calc R
C14 C 0.3463(2) 0.1236(2) 0.08660(7) 0.0299(4) Uani 1 d .
C15 C 0.4372(2) 0.1768(2) 0.12566(7) 0.0343(4) Uani 1 d .
H15 H 0.5090(2) 0.1562(2) 0.12818(7) 0.041 Uiso 1 calc R
C16 C 0.4261(2) 0.2585(3) 0.16076(8) 0.0407(5) Uani 1 d .
C17 C 0.3199(2) 0.2869(3) 0.15669(8) 0.0382(5) Uani 1 d .
H17 H 0.3106(2) 0.3423(3) 0.18052(8) 0.046 Uiso 1 calc R
C18 C 0.2259(2) 0.2363(2) 0.11851(7) 0.0316(4) Uani 1 d .
C19 C 0.1195(2) 0.2755(2) 0.11853(8) 0.0336(4) Uani 1 d .
H19 H 0.1177(2) 0.3276(2) 0.14516(8) 0.040 Uiso 1 calc R
N20 N 0.0290(2) 0.2452(2) 0.08555(7) 0.0323(4) Uani 1 d .
O21 O -0.0589(2) 0.2964(2) 0.09567(6) 0.0376(3) Uani 1 d .
C22 C 0.2379(2) 0.1530(2) 0.08243(7) 0.0292(4) Uani 1 d .
O23 O 0.1524(2) 0.1043(2) 0.04627(6) 0.0360(3) Uani 1 d .
C24 C 0.5287(3) 0.3147(4) 0.20167(10) 0.0606(9) Uani 1 d .
H24A H 0.6211(4) 0.3480(28) 0.1889(2) 0.091 Uiso 1 calc R
H24B H 0.5071(18) 0.2421(9) 0.2253(5) 0.091 Uiso 1 calc R
H24C H 0.5242(21) 0.3905(19) 0.2172(7) 0.091 Uiso 1 calc R
O31 O 0.1363(2) -0.2678(2) -0.04858(6) 0.0376(4) Uani 1 d .
N32 N 0.0450(2) -0.2248(2) -0.03377(7) 0.0327(4) Uani 1 d .
C33 C -0.0762(2) -0.3263(2) -0.02549(8) 0.0339(4) Uani 1 d .
H33 H -0.0888(2) -0.4158(2) -0.02869(8) 0.041 Uiso 1 calc R
C34 C -0.1956(2) -0.3161(2) -0.01167(8) 0.0330(4) Uani 1 d .
C35 C -0.3218(2) -0.4397(2) -0.01074(8) 0.0369(5) Uani 1 d .
H35 H -0.3231(2) -0.5228(2) -0.01772(8) 0.044 Uiso 1 calc R
C36 C -0.4444(3) -0.4444(3) 0.0000 0.0396(7) Uani 1 d S
C37 C -0.1913(3) -0.1913(3) 0.0000 0.0324(6) Uani 1 d S
O38 O -0.0750(2) -0.0750(2) 0.0000 0.0411(5) Uani 1 d S
C39 C -0.5792(3) -0.5792(3) 0.0000 0.0538(10) Uani 1 d S
H39A H -0.5623(3) -0.6540(3) -0.0084 0.081 Uiso 0.50 calc PR
H39B H -0.6413(3) -0.5750(3) -0.0238 0.081 Uiso 0.50 calc PR
H39C H -0.6208(3) -0.5955(3) 0.0321 0.081 Uiso 0.50 calc PR
N40 N 0.7685(6) 0.0114(5) -0.1931(2) 0.068(2) Uani 0.50 d PD
H40 H 0.7154(6) 0.0419(5) -0.1776(2) 0.082 Uiso 0.50 calc PR
C41 C 0.7151(4) -0.0300(4) -0.24399(10) 0.064(2) Uani 0.50 d PD
H41A H 0.7614(4) -0.0757(4) -0.25899(10) 0.076 Uiso 0.50 calc PR
H41B H 0.7399(4) 0.0538(4) -0.26289(10) 0.076 Uiso 0.50 calc PR
C42 C 0.5571(4) -0.1277(4) -0.24739(10) 0.425(36) Uani 0.50 d PRD
H42A H 0.5305(4) -0.1497(4) -0.28128(10) 0.637 Uiso 0.50 calc PR
H42B H 0.5100(4) -0.0825(4) -0.23347(10) 0.637 Uiso 0.50 calc PR
H42C H 0.5315(4) -0.2122(4) -0.22956(10) 0.637 Uiso 0.50 calc PR
C43 C 0.9217(4) 0.1361(4) -0.19666(10) 0.084(3) Uani 0.50 d PRD
H43A H 0.9681(4) 0.1498(4) -0.16516(10) 0.100 Uiso 0.50 calc PR
H43B H 0.9731(4) 0.1156(4) -0.22103(10) 0.100 Uiso 0.50 calc PR
C44 C 0.9197(4) 0.2541(4) -0.20959(10) 0.074(2) Uani 0.50 d PRD
H44A H 1.0138(4) 0.3309(4) -0.21178(10) 0.111 Uiso 0.50 calc PR
H44B H 0.8694(4) 0.2744(4) -0.18520(10) 0.111 Uiso 0.50 calc PR
H44C H 0.8744(4) 0.2403(4) -0.24093(10) 0.111 Uiso 0.50 calc PR
C45 C 0.7649(4) -0.1019(4) -0.16389(10) 0.115(4) Uani 0.50 d PRD
H45A H 0.6711(4) -0.1820(4) -0.16567(10) 0.138 Uiso 0.50 calc PR
H45B H 0.8275(4) -0.1288(4) -0.17903(10) 0.138 Uiso 0.50 calc PR
C46 C 0.8023(4) -0.0719(4) -0.11316(10) 0.120(5) Uani 0.50 d PRD
H46A H 0.7965(4) -0.1526(4) -0.09755(10) 0.179 Uiso 0.50 calc PR
H46B H 0.7393(4) -0.0481(4) -0.09723(10) 0.179 Uiso 0.50 calc PR
H46C H 0.8962(4) 0.0052(4) -0.11063(10) 0.179 Uiso 0.50 calc PR
O50 O 0.6017(8) 0.0994(9) -0.1435(3) 0.111(2) Uiso 0.50 d P
C51 C 0.6556(15) 0.1221(14) -0.0906(5) 0.106(4) Uiso 0.50 d P
C52 C 0.6117(6) 0.1864(6) -0.0487(2) 0.0450(11) Uiso 0.50 d P

loop_
_atom_type_symbol
_atom_type_description
_atom_type_scat_dispersion_real
_atom_type_scat_dispersion_imag
_atom_type_scat_source
C C 0.0033 0.0016 'International Tables Vol C Tables 4.2.6.8 and 6.1.1.4'
H H 0.0000 0.0000 'International Tables Vol C Tables 4.2.6.8 and 6.1.1.4'
B B 0.0013 0.0007 'International Tables Vol C Tables 4.2.6.8 and 6.1.1.4'
N N 0.0061 0.0033 'International Tables Vol C Tables 4.2.6.8 and 6.1.1.4'
O O 0.0106 0.0060 'International Tables Vol C Tables 4.2.6.8 and 6.1.1.4'
Mn Mn 0.3368 0.7283 'International Tables Vol C Tables 4.2.6.8 and 6.1.1.4'

loop_
_geom_angle_atom_site_label_1
_geom_angle_atom_site_label_2
_geom_angle_atom_site_label_3
_geom_angle
_geom_angle_site_symmetry_1
_geom_angle_site_symmetry_3
O38 Mn1 O23 77.97(5) . 4
O38 Mn1 O23 77.52(5) . .
O23 Mn1 O23 79.72(8) 4 .
O38 Mn1 N32 81.42(6) . .
O23 Mn1 N32 135.50(7) 4 .
O23 Mn1 N32 133.00(8) . .
O38 Mn1 N12 135.72(5) . .
O23 Mn1 N12 134.63(7) 4 .
O23 Mn1 N12 80.57(6) . .
N32 Mn1 N12 86.25(7) . .
O38 Mn1 N20 135.43(5) . 4
O23 Mn1 N20 81.39(6) 4 4
O23 Mn1 N20 136.34(7) . 4
N32 Mn1 N20 86.52(7) . 4
N12 Mn1 N20 85.48(7) . 4
O38 Mn1 Mn1 46.66(4) . 4
O23 Mn1 Mn1 47.28(4) 4 4
O23 Mn1 Mn1 46.69(4) . 4
N32 Mn1 Mn1 128.07(5) . 4
N12 Mn1 Mn1 127.22(5) . 4
N20 Mn1 Mn1 128.66(5) 4 4
O31 B10 O21 113.2(2) . 4
O31 B10 O11 112.2(2) . .
O21 B10 O11 112.4(2) 4 .
O31 B10 C1 107.2(2) . .
O21 B10 C1 105.8(2) 4 .
O11 B10 C1 105.3(2) . .
N12 O11 B10 117.48(15) . .
C13 N12 O11 112.1(2) . .
C13 N12 Mn1 130.92(14) . .
O11 N12 Mn1 116.53(12) . .
N12 C13 C14 125.9(2) . .
C15 C14 C22 119.5(2) . .
C15 C14 C13 116.0(2) . .
C22 C14 C13 124.5(2) . .
C16 C15 C14 122.5(2) . .
C15 C16 C17 118.0(2) . .
C15 C16 C24 120.0(2) . .
C17 C16 C24 122.0(2) . .
C16 C17 C18 122.0(2) . .
C17 C18 C22 119.9(2) . .
C17 C18 C19 116.1(2) . .
C22 C18 C19 123.9(2) . .
N20 C19 C18 125.4(2) . .
C19 N20 O21 112.3(2) . .
C19 N20 Mn1 131.16(15) . 4
O21 N20 Mn1 116.59(14) . 4
N20 O21 B10 117.1(2) . 4
O23 C22 C14 120.2(2) . .
O23 C22 C18 121.6(2) . .
C14 C22 C18 118.2(2) . .
C22 O23 Mn1 136.00(14) . 4
C22 O23 Mn1 137.15(14) . .
Mn1 O23 Mn1 86.03(6) 4 .
N32 O31 B10 117.0(2) . .
C33 N32 O31 112.4(2) . .
C33 N32 Mn1 130.0(2) . .
O31 N32 Mn1 116.86(13) . .
N32 C33 C34 125.9(2) . .
C35 C34 C37 119.5(2) . .
C35 C34 C33 116.3(2) . .
C37 C34 C33 124.2(2) . .
C36 C35 C34 122.4(2) . .
C35 C36 C35 117.8(3) 4 .
C35 C36 C39 121.11(15) 4 .
C35 C36 C39 121.11(15) . .
O38 C37 C34 120.81(14) . 4
O38 C37 C34 120.81(14) . .
C34 C37 C34 118.4(3) 4 .
C37 O38 Mn1 136.66(4) . 4
C37 O38 Mn1 136.66(4) . .
Mn1 O38 Mn1 86.68(8) 4 .
C45 N40 C41 113.9(4) . .
C45 N40 C43 109.9(3) . .
C41 N40 C43 107.7(3) . .
N40 C41 C42 114.3(2) . .
C44 C43 N40 109.3(2) . .
C46 C45 N40 116.3(2) . .
C51 O50 C42 7.8(5) . 5_554
C42 C51 O50 132.1(26) 5_554 .
C42 C51 C52 97.8(23) 5_554 .
O50 C51 C52 125.7(10) . .
C42 C51 C41 45.4(21) 5_554 5_554
O50 C51 C41 102.2(8) . 5_554
C52 C51 C41 131.0(9) . 5_554
C51 C52 C42 11.4(6) . 5_554

loop_
_geom_bond_atom_site_label_1
_geom_bond_atom_site_label_2
_geom_bond_distance
_geom_bond_site_symmetry_2
Mn1 O38 2.119(2) .
Mn1 O23 2.122(2) 4
Mn1 O23 2.142(2) .
Mn1 N32 2.173(2) .
Mn1 N12 2.174(2) .
Mn1 N20 2.175(2) 4
Mn1 Mn1 2.9090(5) 4
C1 B10 1.610(3) .
B10 O31 1.496(3) .
B10 O21 1.499(3) 4
B10 O11 1.505(3) .
O11 N12 1.397(2) .
N12 C13 1.287(3) .
C13 C14 1.459(3) .
C14 C15 1.403(3) .
C14 C22 1.423(3) .
C15 C16 1.388(3) .
C16 C17 1.390(4) .
C16 C24 1.514(3) .
C17 C18 1.401(3) .
C18 C22 1.423(3) .
C18 C19 1.472(3) .
C19 N20 1.283(3) .
N20 O21 1.401(2) .
N20 Mn1 2.176(2) 4
O21 B10 1.499(3) 4
C22 O23 1.306(2) .
O23 Mn1 2.122(2) 4
O31 N32 1.400(2) .
N32 C33 1.290(3) .
C33 C34 1.458(3) .
C34 C35 1.408(3) .
C34 C37 1.420(3) .
C35 C36 1.388(3) .
C36 C35 1.388(3) 4
C36 C39 1.519(5) .
C37 O38 1.311(3) .
C37 C34 1.420(3) 4
O38 Mn1 2.119(2) 4
N40 C45 1.496(5) .
N40 C41 1.513(4) .
N40 C43 1.594(5) .
C41 C42 1.56 .
C43 C44 1.39 .
C45 C46 1.46 .
O50 C51 1.56(2) .
O50 C42 1.795(9) 5_554
C51 C42 0.33(2) 5_554
C51 C52 1.574(13) .
C51 C41 1.772(15) 5_554
C52 C42 1.652(6) 5_554
